data_4303304
loop_
_publ_author_name
'Harry Adams'
'Matthew N. Bancroft'
'Michael J. Morris'
'Andrea E. Riddiough'

_publ_contact_author_address
;
  Department of Chemistry
  University of Sheffield
  Sheffield
  S3 7HF
  UK
;
_publ_contact_author_email m.morris@sheffield.ac.uk
_publ_contact_author_fax '0114 222 9346'
_publ_contact_author_name 'Michael J. Morris*'
_publ_contact_author_phone '0114 222 9363'
_publ_section_title
;
Sequential Construction of One, Two, or Three Dithiolene Ligands from
Alkynes and Sulfur in Dinuclear Cyclopentadienyl Molybdenum Complexes
;
_journal_name_full 'Inorganic Chemistry'
_journal_page_first 9557
_journal_page_last 9566
_journal_paper_doi 10.1021/ic901243m
_journal_volume 48
_journal_year 2009
_chemical_formula_sum 'C14 H14 Mo2 S6'
_chemical_formula_weight 566.49
_chemical_name_systematic
;  
 ?  
;
_space_group_IT_number 14
_symmetry_cell_setting monoclinic
_symmetry_space_group_name_Hall '-P 2ybc'
_symmetry_space_group_name_H-M 'P 1 21/c 1'
_atom_sites_solution_hydrogens geom
_atom_sites_solution_primary direct
_atom_sites_solution_secondary difmap
_audit_creation_method SHELXL-97
_cell_angle_alpha 90.00
_cell_angle_beta 100.233(2)
_cell_angle_gamma 90.00
_cell_formula_units_Z 6
_cell_length_a 7.9933(9)
_cell_length_b 23.340(3)
_cell_length_c 14.4095(17)
_cell_measurement_reflns_used 61
_cell_measurement_temperature 150(2)
_cell_volume 2645.5(5)
_computing_cell_refinement 'Bruker SMART'
_computing_data_collection 'Bruker SMART'
_computing_data_reduction 'Bruker SHELXTL'
_computing_molecular_graphics 'Bruker SHELXTL'
_computing_publication_material 'Bruker SHELXTL'
_computing_structure_refinement 'SHELXL-97 (Sheldrick, 1997)'
_computing_structure_solution 'SHELXS-97 (Sheldrick, 1990)'
_diffrn_ambient_temperature 150(2)
_diffrn_measured_fraction_theta_full 0.969
_diffrn_measured_fraction_theta_max 0.969
_diffrn_measurement_device_type 'CCD area detector'
_diffrn_measurement_method 'phi and omega scans'
_diffrn_radiation_monochromator graphite
_diffrn_radiation_source 'fine-focus sealed tube'
_diffrn_radiation_type MoK\a
_diffrn_radiation_wavelength 0.71073
_diffrn_reflns_av_R_equivalents 0.0729
_diffrn_reflns_av_sigmaI/netI 0.0579
_diffrn_reflns_limit_h_max 10
_diffrn_reflns_limit_h_min -10
_diffrn_reflns_limit_k_max 26
_diffrn_reflns_limit_k_min -31
_diffrn_reflns_limit_l_max 19
_diffrn_reflns_limit_l_min -12
_diffrn_reflns_number 15849
_diffrn_reflns_theta_full 28.28
_diffrn_reflns_theta_max 28.28
_diffrn_reflns_theta_min 2.26
_exptl_absorpt_coefficient_mu 2.123
_exptl_absorpt_correction_T_max 0.7275
_exptl_absorpt_correction_T_min 0.5878
_exptl_absorpt_correction_type multi-scan
_exptl_absorpt_process_details sadabs
_exptl_crystal_colour BLACK
_exptl_crystal_density_diffrn 2.133
_exptl_crystal_density_method 'not measured'
_exptl_crystal_description needle
_exptl_crystal_F_000 1668
_exptl_crystal_size_max 0.28
_exptl_crystal_size_mid 0.16
_exptl_crystal_size_min 0.16
_refine_diff_density_max 1.411
_refine_diff_density_min -1.870
_refine_diff_density_rms 0.188
_refine_ls_extinction_method none
_refine_ls_goodness_of_fit_ref 1.041
_refine_ls_hydrogen_treatment constr
_refine_ls_matrix_type full
_refine_ls_number_parameters 298
_refine_ls_number_reflns 6365
_refine_ls_number_restraints 0
_refine_ls_restrained_S_all 1.041
_refine_ls_R_factor_all 0.0548
_refine_ls_R_factor_gt 0.0434
_refine_ls_shift/su_max 0.001
_refine_ls_shift/su_mean 0.000
_refine_ls_structure_factor_coef Fsqd
_refine_ls_weighting_details 'calc w=1/[\s^2^(Fo^2^)+(0.0551P)^2^+4.4545P] where P=(Fo^2^+2Fc^2^)/3'
_refine_ls_weighting_scheme calc
_refine_ls_wR_factor_gt 0.1006
_refine_ls_wR_factor_ref 0.1060
_reflns_number_gt 5434
_reflns_number_total 6365
_reflns_threshold_expression >2sigma(I)
_cod_data_source_file ic901243m_si_001_4.cif
_cod_data_source_block ims25m
_cod_depositor_comments
;
The following automatic conversions were performed:
'_symmetry_cell_setting' value 'Monoclinic' changed to 'monoclinic'
according to '/home/saulius/struct/CIF-dictionaries/cif_core.dic'
dictionary named 'cif_core.dic' version 2.4.1 from 2010-06-29.

Automatic conversion script
Id: cif_fix_enum 1527 2010-12-29 10:47:43Z saulius 
;
_cod_original_cell_volume 2645.6(5)
_cod_database_code 4303304

loop_
_symmetry_equiv_pos_as_xyz
'x, y, z'
'-x, y+1/2, -z+1/2'
'-x, -y, -z'
'x, -y-1/2, z-1/2'

loop_
_atom_site_label
_atom_site_type_symbol
_atom_site_fract_x
_atom_site_fract_y
_atom_site_fract_z
_atom_site_U_iso_or_equiv
_atom_site_adp_type
_atom_site_occupancy
_atom_site_symmetry_multiplicity
_atom_site_calc_flag
_atom_site_refinement_flags
_atom_site_disorder_assembly
_atom_site_disorder_group
Mo1 Mo 0.45855(4) 0.721766(14) 0.80189(2) 0.01537(9) Uani 1 1 d . . .
Mo2 Mo 0.74656(4) 0.657191(15) 0.92999(2) 0.01699(9) Uani 1 1 d . . .
Mo3 Mo 0.86756(4) 0.540839(14) 0.44723(2) 0.01748(9) Uani 1 1 d . . .
S1 S 0.48104(13) 0.68768(5) 0.95801(7) 0.0226(2) Uani 1 1 d . . .
S2 S 0.75054(13) 0.71315(5) 0.79559(7) 0.0210(2) Uani 1 1 d . . .
S3 S 0.28513(15) 0.78805(5) 0.87100(8) 0.0276(2) Uani 1 1 d . . .
S4 S 0.51764(14) 0.80894(5) 0.72582(8) 0.0262(2) Uani 1 1 d . . .
S5 S 0.62114(14) 0.56771(5) 0.96776(8) 0.0261(2) Uani 1 1 d . . .
S6 S 0.86579(14) 0.58926(5) 0.83125(8) 0.0253(2) Uani 1 1 d . . .
S7 S 1.15111(14) 0.52541(5) 0.43228(9) 0.0288(2) Uani 1 1 d . . .
S8 S 0.60037(15) 0.49492(5) 0.39441(8) 0.0271(2) Uani 1 1 d . . .
S9 S 0.85564(16) 0.54038(5) 0.27856(8) 0.0296(2) Uani 1 1 d . . .
C1 C 0.3106(6) 0.6332(2) 0.7637(3) 0.0285(9) Uani 1 1 d . . .
H1A H 0.3062 0.6003 0.8077 0.034 Uiso 1 1 calc R . .
C2 C 0.4295(6) 0.6402(2) 0.7027(3) 0.0300(10) Uani 1 1 d . . .
H2A H 0.5226 0.6127 0.6960 0.036 Uiso 1 1 calc R . .
C3 C 0.3867(6) 0.6888(2) 0.6476(3) 0.0316(10) Uani 1 1 d . . .
H3A H 0.4399 0.7012 0.5931 0.038 Uiso 1 1 calc R . .
C4 C 0.2409(6) 0.7136(2) 0.6755(4) 0.0324(10) Uani 1 1 d . . .
H4A H 0.1726 0.7461 0.6431 0.039 Uiso 1 1 calc R . .
C5 C 0.1936(6) 0.6786(2) 0.7473(3) 0.0278(9) Uani 1 1 d . . .
H5A H 0.0889 0.6829 0.7757 0.033 Uiso 1 1 calc R . .
C6 C 0.9752(6) 0.7190(2) 0.9906(4) 0.0356(11) Uani 1 1 d . . .
H6A H 1.0178 0.7512 0.9554 0.043 Uiso 1 1 calc R . .
C7 C 0.8532(7) 0.7237(3) 1.0474(4) 0.0452(15) Uani 1 1 d . . .
H7A H 0.7957 0.7599 1.0616 0.054 Uiso 1 1 calc R . .
C8 C 0.8407(6) 0.6698(3) 1.0912(3) 0.0417(14) Uani 1 1 d . . .
H8A H 0.7745 0.6615 1.1423 0.050 Uiso 1 1 calc R . .
C9 C 0.9567(6) 0.6331(2) 1.0593(4) 0.0358(11) Uani 1 1 d . . .
H9A H 0.9862 0.5934 1.0830 0.043 Uiso 1 1 calc R . .
C10 C 1.0397(6) 0.6642(2) 0.9977(4) 0.0346(11) Uani 1 1 d . . .
H10A H 1.1364 0.6500 0.9685 0.042 Uiso 1 1 calc R . .
C11 C 0.3528(6) 0.8554(2) 0.7328(4) 0.0319(10) Uani 1 1 d . . .
H11A H 0.3338 0.8874 0.6917 0.038 Uiso 1 1 calc R . .
C12 C 0.2506(6) 0.8463(2) 0.7965(4) 0.0333(11) Uani 1 1 d . . .
H12A H 0.1598 0.8719 0.8002 0.040 Uiso 1 1 calc R . .
C13 C 0.7431(6) 0.5120(2) 0.9371(3) 0.0302(10) Uani 1 1 d . . .
H13A H 0.7340 0.4749 0.9627 0.036 Uiso 1 1 calc R . .
C14 C 0.8502(6) 0.5214(2) 0.8773(3) 0.0306(10) Uani 1 1 d . . .
H14A H 0.9174 0.4909 0.8601 0.037 Uiso 1 1 calc R . .
C15 C 0.9852(6) 0.6315(2) 0.5016(4) 0.0323(10) Uani 1 1 d . . .
H15A H 1.1074 0.6427 0.5074 0.039 Uiso 1 1 calc R . .
C16 C 0.8585(7) 0.64115(19) 0.4226(3) 0.0294(10) Uani 1 1 d . . .
H16A H 0.8742 0.6612 0.3635 0.035 Uiso 1 1 calc R . .
C17 C 0.7015(6) 0.62316(19) 0.4452(4) 0.0318(10) Uani 1 1 d . . .
H17A H 0.5868 0.6293 0.4057 0.038 Uiso 1 1 calc R . .
C18 C 0.7338(7) 0.6025(2) 0.5381(4) 0.0329(11) Uani 1 1 d . . .
H18A H 0.6455 0.5913 0.5758 0.039 Uiso 1 1 calc R . .
C19 C 0.9108(7) 0.6074(2) 0.5733(3) 0.0348(11) Uani 1 1 d . . .
H19A H 0.9689 0.5995 0.6394 0.042 Uiso 1 1 calc R . .
C20 C 0.6486(6) 0.5281(2) 0.2249(3) 0.0307(10) Uani 1 1 d . . .
H20A H 0.6136 0.5355 0.1595 0.037 Uiso 1 1 calc R . .
C21 C 0.5377(6) 0.5081(2) 0.2763(3) 0.0306(10) Uani 1 1 d . . .
H21A H 0.4233 0.5011 0.2472 0.037 Uiso 1 1 calc R . .

loop_
_atom_site_aniso_label
_atom_site_aniso_U_11
_atom_site_aniso_U_22
_atom_site_aniso_U_33
_atom_site_aniso_U_23
_atom_site_aniso_U_13
_atom_site_aniso_U_12
Mo1 0.01478(16) 0.01617(16) 0.01465(16) -0.00170(12) 0.00122(12) -0.00033(12)
Mo2 0.01530(16) 0.01947(17) 0.01609(16) 0.00171(13) 0.00250(13) -0.00041(12)
Mo3 0.01821(17) 0.01592(16) 0.01818(16) 0.00303(13) 0.00288(13) -0.00033(12)
S1 0.0180(5) 0.0326(6) 0.0179(4) 0.0038(4) 0.0053(4) 0.0040(4)
S2 0.0173(4) 0.0258(5) 0.0207(5) 0.0068(4) 0.0056(4) 0.0017(4)
S3 0.0285(5) 0.0254(5) 0.0305(6) -0.0051(4) 0.0091(5) 0.0064(4)
S4 0.0259(5) 0.0213(5) 0.0308(5) 0.0058(4) 0.0030(4) -0.0011(4)
S5 0.0279(5) 0.0249(5) 0.0264(5) 0.0037(4) 0.0071(4) -0.0053(4)
S6 0.0280(5) 0.0231(5) 0.0264(5) -0.0017(4) 0.0092(4) 0.0004(4)
S7 0.0214(5) 0.0327(6) 0.0336(6) 0.0183(5) 0.0087(5) 0.0039(4)
S8 0.0292(5) 0.0265(5) 0.0248(5) -0.0018(4) 0.0026(4) -0.0103(4)
S9 0.0338(6) 0.0355(6) 0.0205(5) 0.0001(5) 0.0076(5) -0.0019(5)
C1 0.032(2) 0.024(2) 0.027(2) -0.0064(18) -0.0032(19) -0.0071(18)
C2 0.030(2) 0.028(2) 0.031(2) -0.018(2) 0.003(2) -0.0046(19)
C3 0.038(3) 0.042(3) 0.0137(18) -0.0079(19) 0.0014(18) -0.014(2)
C4 0.033(2) 0.027(2) 0.030(2) -0.004(2) -0.014(2) -0.0048(19)
C5 0.0190(19) 0.034(2) 0.029(2) -0.012(2) -0.0002(17) -0.0059(17)
C6 0.033(3) 0.037(3) 0.031(2) 0.004(2) -0.009(2) -0.015(2)
C7 0.030(3) 0.048(3) 0.050(3) -0.033(3) -0.015(2) 0.006(2)
C8 0.024(2) 0.085(5) 0.0138(19) -0.004(2) -0.0024(18) -0.015(3)
C9 0.031(2) 0.028(2) 0.040(3) 0.012(2) -0.015(2) -0.003(2)
C10 0.017(2) 0.053(3) 0.033(2) -0.012(2) 0.0004(19) -0.002(2)
C11 0.031(2) 0.019(2) 0.041(3) 0.004(2) -0.005(2) 0.0011(18)
C12 0.029(2) 0.024(2) 0.045(3) -0.005(2) -0.001(2) 0.0093(18)
C13 0.034(2) 0.024(2) 0.030(2) 0.0055(19) -0.001(2) -0.0012(19)
C14 0.037(3) 0.022(2) 0.032(2) -0.0041(19) 0.002(2) 0.0033(19)
C15 0.034(2) 0.025(2) 0.036(2) -0.008(2) 0.003(2) -0.0144(19)
C16 0.049(3) 0.0148(18) 0.025(2) 0.0016(17) 0.009(2) -0.0033(19)
C17 0.028(2) 0.019(2) 0.047(3) -0.007(2) 0.000(2) 0.0042(17)
C18 0.039(3) 0.023(2) 0.042(3) -0.010(2) 0.021(2) -0.0044(19)
C19 0.055(3) 0.023(2) 0.022(2) -0.0050(18) -0.004(2) -0.005(2)
C20 0.038(3) 0.029(2) 0.020(2) -0.0035(18) -0.0080(19) 0.000(2)
C21 0.033(2) 0.028(2) 0.027(2) -0.0025(19) -0.0075(19) -0.0044(19)

loop_
_atom_type_symbol
_atom_type_description
_atom_type_scat_dispersion_real
_atom_type_scat_dispersion_imag
_atom_type_scat_source
C C 0.0033 0.0016 'International Tables Vol C Tables 4.2.6.8 and 6.1.1.4'
H H 0.0000 0.0000 'International Tables Vol C Tables 4.2.6.8 and 6.1.1.4'
S S 0.1246 0.1234 'International Tables Vol C Tables 4.2.6.8 and 6.1.1.4'
Mo Mo -1.6832 0.6857 'International Tables Vol C Tables 4.2.6.8 and 6.1.1.4'

loop_
_geom_angle_atom_site_label_1
_geom_angle_atom_site_label_2
_geom_angle_atom_site_label_3
_geom_angle
_geom_angle_site_symmetry_1
_geom_angle_site_symmetry_3
_geom_angle_publ_flag
C4 Mo1 C3 35.88(18) . . ?
C4 Mo1 C5 35.63(18) . . ?
C3 Mo1 C5 58.91(16) . . ?
C4 Mo1 S2 125.36(14) . . ?
C3 Mo1 S2 90.74(13) . . ?
C5 Mo1 S2 142.05(12) . . ?
C4 Mo1 S1 130.33(14) . . ?
C3 Mo1 S1 139.70(13) . . ?
C5 Mo1 S1 94.92(12) . . ?
S2 Mo1 S1 95.71(4) . . ?
C4 Mo1 C2 58.30(18) . . ?
C3 Mo1 C2 34.49(18) . . ?
C5 Mo1 C2 57.80(16) . . ?
S2 Mo1 C2 84.26(12) . . ?
S1 Mo1 C2 106.67(13) . . ?
C4 Mo1 C1 58.15(17) . . ?
C3 Mo1 C1 57.80(17) . . ?
C5 Mo1 C1 34.41(17) . . ?
S2 Mo1 C1 111.62(12) . . ?
S1 Mo1 C1 83.06(12) . . ?
C2 Mo1 C1 34.51(16) . . ?
C4 Mo1 S4 83.71(13) . . ?
C3 Mo1 S4 83.06(13) . . ?
C5 Mo1 S4 116.74(13) . . ?
S2 Mo1 S4 77.19(4) . . ?
S1 Mo1 S4 137.16(4) . . ?
C2 Mo1 S4 114.37(13) . . ?
C1 Mo1 S4 139.14(12) . . ?
C4 Mo1 S3 88.29(14) . . ?
C3 Mo1 S3 123.06(14) . . ?
C5 Mo1 S3 82.15(12) . . ?
S2 Mo1 S3 135.76(4) . . ?
S1 Mo1 S3 76.97(4) . . ?
C2 Mo1 S3 139.87(12) . . ?
C1 Mo1 S3 110.65(12) . . ?
S4 Mo1 S3 79.54(4) . . ?
C4 Mo1 Mo2 144.83(13) . . ?
C3 Mo1 Mo2 116.27(14) . . ?
C5 Mo1 Mo2 121.60(13) . . ?
S2 Mo1 Mo2 48.84(3) . . ?
S1 Mo1 Mo2 48.83(3) . . ?
C2 Mo1 Mo2 87.19(13) . . ?
C1 Mo1 Mo2 90.07(12) . . ?
S4 Mo1 Mo2 120.18(3) . . ?
S3 Mo1 Mo2 119.40(3) . . ?
C8 Mo2 S1 86.09(14) . . ?
C8 Mo2 S2 134.80(16) . . ?
S1 Mo2 S2 96.84(4) . . ?
C8 Mo2 C7 35.3(2) . . ?
S1 Mo2 C7 84.20(14) . . ?
S2 Mo2 C7 99.85(18) . . ?
C8 Mo2 C9 34.8(2) . . ?
S1 Mo2 C9 118.65(15) . . ?
S2 Mo2 C9 132.71(13) . . ?
C7 Mo2 C9 57.84(19) . . ?
C8 Mo2 C6 57.58(19) . . ?
S1 Mo2 C6 114.51(15) . . ?
S2 Mo2 C6 80.94(13) . . ?
C7 Mo2 C6 34.1(2) . . ?
C9 Mo2 C6 57.09(17) . . ?
C8 Mo2 C10 57.45(17) . . ?
S1 Mo2 C10 139.99(13) . . ?
S2 Mo2 C10 98.29(14) . . ?
C7 Mo2 C10 56.81(18) . . ?
C9 Mo2 C10 34.51(18) . . ?
C6 Mo2 C10 33.71(19) . . ?
C8 Mo2 S5 87.62(16) . . ?
S1 Mo2 S5 78.41(4) . . ?
S2 Mo2 S5 137.28(4) . . ?
C7 Mo2 S5 121.44(18) . . ?
C9 Mo2 S5 83.16(13) . . ?
C6 Mo2 S5 139.94(13) . . ?
C10 Mo2 S5 112.58(14) . . ?
C8 Mo2 S6 125.06(16) . . ?
S1 Mo2 S6 139.45(4) . . ?
S2 Mo2 S6 79.38(4) . . ?
C7 Mo2 S6 136.34(14) . . ?
C9 Mo2 S6 90.48(15) . . ?
C6 Mo2 S6 104.80(14) . . ?
C10 Mo2 S6 79.91(13) . . ?
S5 Mo2 S6 77.89(4) . . ?
C8 Mo2 Mo1 127.65(16) . . ?
S1 Mo2 Mo1 49.45(3) . . ?
S2 Mo2 Mo1 49.39(3) . . ?
C7 Mo2 Mo1 104.26(14) . . ?
C9 Mo2 Mo1 161.49(14) . . ?
C6 Mo2 Mo1 111.64(13) . . ?
C10 Mo2 Mo1 142.20(14) . . ?
S5 Mo2 Mo1 105.19(3) . . ?
S6 Mo2 Mo1 107.29(3) . . ?
C18 Mo3 C17 35.02(19) . . ?
C18 Mo3 S7 134.01(13) . . ?
C17 Mo3 S7 133.09(13) . . ?
C18 Mo3 S7 84.02(13) . 3_766 ?
C17 Mo3 S7 116.16(14) . 3_766 ?
S7 Mo3 S7 98.99(4) . 3_766 ?
C18 Mo3 C16 57.84(16) . . ?
C17 Mo3 C16 35.02(17) . . ?
S7 Mo3 C16 98.20(13) . . ?
S7 Mo3 C16 139.23(12) 3_766 . ?
C18 Mo3 C19 35.17(19) . . ?
C17 Mo3 C19 58.29(18) . . ?
S7 Mo3 C19 99.19(14) . . ?
S7 Mo3 C19 83.38(13) 3_766 . ?
C16 Mo3 C19 57.48(16) . . ?
C18 Mo3 S8 89.02(13) . . ?
C17 Mo3 S8 83.75(12) . . ?
S7 Mo3 S8 136.58(5) . . ?
S7 Mo3 S8 76.69(4) 3_766 . ?
C16 Mo3 S8 113.20(13) . . ?
C19 Mo3 S8 122.60(14) . . ?
C18 Mo3 C15 57.43(17) . . ?
C17 Mo3 C15 57.64(17) . . ?
S7 Mo3 C15 80.53(13) . . ?
S7 Mo3 C15 114.42(13) 3_766 . ?
C16 Mo3 C15 34.24(17) . . ?
C19 Mo3 C15 34.18(17) . . ?
S8 Mo3 C15 141.14(13) . . ?
C18 Mo3 S9 128.92(14) . . ?
C17 Mo3 S9 94.03(14) . . ?
S7 Mo3 S9 76.85(4) . . ?
S7 Mo3 S9 138.11(5) 3_766 . ?
C16 Mo3 S9 81.90(12) . . ?
C19 Mo3 S9 138.50(13) . . ?
S8 Mo3 S9 78.72(4) . . ?
C15 Mo3 S9 106.05(13) . . ?
C18 Mo3 Mo3 116.98(14) . 3_766 ?
C17 Mo3 Mo3 149.88(13) . 3_766 ?
S7 Mo3 Mo3 49.60(3) . 3_766 ?
S7 Mo3 Mo3 49.40(3) 3_766 3_766 ?
C16 Mo3 Mo3 133.91(13) . 3_766 ?
C19 Mo3 Mo3 91.94(13) . 3_766 ?
S8 Mo3 Mo3 112.38(3) . 3_766 ?
C15 Mo3 Mo3 101.08(13) . 3_766 ?
S9 Mo3 Mo3 113.52(3) . 3_766 ?
Mo2 S1 Mo1 81.72(3) . . ?
Mo2 S2 Mo1 81.77(3) . . ?
C12 S3 Mo1 106.80(18) . . ?
C11 S4 Mo1 106.99(18) . . ?
C13 S5 Mo2 108.46(17) . . ?
C14 S6 Mo2 108.06(17) . . ?
Mo3 S7 Mo3 81.01(4) . 3_766 ?
C21 S8 Mo3 108.81(17) . . ?
C20 S9 Mo3 108.40(17) . . ?
C5 C1 C2 108.0(4) . . ?
C5 C1 Mo1 71.0(3) . . ?
C2 C1 Mo1 71.6(3) . . ?
C3 C2 C1 108.9(4) . . ?
C3 C2 Mo1 71.1(3) . . ?
C1 C2 Mo1 73.9(3) . . ?
C2 C3 C4 107.6(4) . . ?
C2 C3 Mo1 74.4(3) . . ?
C4 C3 Mo1 70.8(3) . . ?
C5 C4 C3 107.9(4) . . ?
C5 C4 Mo1 74.5(3) . . ?
C3 C4 Mo1 73.4(3) . . ?
C1 C5 C4 107.5(4) . . ?
C1 C5 Mo1 74.6(3) . . ?
C4 C5 Mo1 69.9(3) . . ?
C10 C6 C7 108.9(5) . . ?
C10 C6 Mo2 73.5(3) . . ?
C7 C6 Mo2 71.8(3) . . ?
C6 C7 C8 107.8(5) . . ?
C6 C7 Mo2 74.0(3) . . ?
C8 C7 Mo2 71.9(3) . . ?
C9 C8 C7 107.1(4) . . ?
C9 C8 Mo2 73.2(3) . . ?
C7 C8 Mo2 72.8(3) . . ?
C8 C9 C10 107.8(5) . . ?
C8 C9 Mo2 72.0(3) . . ?
C10 C9 Mo2 74.1(3) . . ?
C6 C10 C9 108.4(4) . . ?
C6 C10 Mo2 72.8(3) . . ?
C9 C10 Mo2 71.4(3) . . ?
C12 C11 S4 120.2(4) . . ?
C11 C12 S3 119.9(4) . . ?
C14 C13 S5 119.8(4) . . ?
C13 C14 S6 119.7(4) . . ?
C19 C15 C16 108.8(4) . . ?
C19 C15 Mo3 72.0(3) . . ?
C16 C15 Mo3 71.9(3) . . ?
C15 C16 C17 108.0(4) . . ?
C15 C16 Mo3 73.8(3) . . ?
C17 C16 Mo3 71.2(2) . . ?
C18 C17 C16 107.5(4) . . ?
C18 C17 Mo3 72.4(3) . . ?
C16 C17 Mo3 73.8(3) . . ?
C17 C18 C19 108.4(4) . . ?
C17 C18 Mo3 72.6(3) . . ?
C19 C18 Mo3 73.9(3) . . ?
C15 C19 C18 107.2(4) . . ?
C15 C19 Mo3 73.8(3) . . ?
C18 C19 Mo3 70.9(3) . . ?
C21 C20 S9 119.2(4) . . ?
C20 C21 S8 120.5(4) . . ?

loop_
_geom_bond_atom_site_label_1
_geom_bond_atom_site_label_2
_geom_bond_distance
_geom_bond_site_symmetry_2
_geom_bond_publ_flag
Mo1 C4 2.292(5) . ?
Mo1 C3 2.326(4) . ?
Mo1 C5 2.351(4) . ?
Mo1 S2 2.3603(11) . ?
Mo1 S1 2.3628(11) . ?
Mo1 C2 2.368(4) . ?
Mo1 C1 2.397(4) . ?
Mo1 S4 2.3977(11) . ?
Mo1 S3 2.4078(11) . ?
Mo1 Mo2 3.0771(5) . ?
Mo2 C8 2.330(4) . ?
Mo2 S1 2.3406(10) . ?
Mo2 S2 2.3409(11) . ?
Mo2 C7 2.342(5) . ?
Mo2 C9 2.345(5) . ?
Mo2 C6 2.370(5) . ?
Mo2 C10 2.378(5) . ?
Mo2 S5 2.4202(11) . ?
Mo2 S6 2.4347(11) . ?
Mo3 C18 2.330(4) . ?
Mo3 C17 2.332(4) . ?
Mo3 S7 2.3424(11) . ?
Mo3 S7 2.3494(11) 3_766 ?
Mo3 C16 2.367(4) . ?
Mo3 C19 2.368(5) . ?
Mo3 S8 2.3899(12) . ?
Mo3 C15 2.391(4) . ?
Mo3 S9 2.4154(12) . ?
Mo3 Mo3 3.0473(7) 3_766 ?
S3 C12 1.724(5) . ?
S4 C11 1.722(5) . ?
S5 C13 1.728(5) . ?
S6 C14 1.730(5) . ?
S7 Mo3 2.3494(11) 3_766 ?
S8 C21 1.714(5) . ?
S9 C20 1.722(5) . ?
C1 C5 1.405(7) . ?
C1 C2 1.414(7) . ?
C2 C3 1.392(7) . ?
C3 C4 1.423(7) . ?
C4 C5 1.422(7) . ?
C6 C10 1.377(8) . ?
C6 C7 1.384(8) . ?
C7 C8 1.418(9) . ?
C8 C9 1.400(8) . ?
C9 C10 1.401(7) . ?
C11 C12 1.349(7) . ?
C13 C14 1.337(7) . ?
C15 C19 1.399(7) . ?
C15 C16 1.401(7) . ?
C16 C17 1.414(7) . ?
C17 C18 1.403(8) . ?
C18 C19 1.420(8) . ?
C20 C21 1.336(7) . ?

loop_
_geom_torsion_atom_site_label_1
_geom_torsion_atom_site_label_2
_geom_torsion_atom_site_label_3
_geom_torsion_atom_site_label_4
_geom_torsion
_geom_torsion_site_symmetry_1
_geom_torsion_site_symmetry_2
_geom_torsion_site_symmetry_3
_geom_torsion_site_symmetry_4
_geom_torsion_publ_flag
C4 Mo1 Mo2 C8 -143.9(3) . . . . ?
C3 Mo1 Mo2 C8 -173.6(2) . . . . ?
C5 Mo1 Mo2 C8 -105.5(2) . . . . ?
S2 Mo1 Mo2 C8 120.72(18) . . . . ?
S1 Mo1 Mo2 C8 -39.34(18) . . . . ?
C2 Mo1 Mo2 C8 -154.5(2) . . . . ?
C1 Mo1 Mo2 C8 -120.0(2) . . . . ?
S4 Mo1 Mo2 C8 88.84(18) . . . . ?
S3 Mo1 Mo2 C8 -6.13(18) . . . . ?
C4 Mo1 Mo2 S1 -104.6(2) . . . . ?
C3 Mo1 Mo2 S1 -134.29(14) . . . . ?
C5 Mo1 Mo2 S1 -66.15(14) . . . . ?
S2 Mo1 Mo2 S1 160.06(5) . . . . ?
C2 Mo1 Mo2 S1 -115.11(13) . . . . ?
C1 Mo1 Mo2 S1 -80.71(12) . . . . ?
S4 Mo1 Mo2 S1 128.18(5) . . . . ?
S3 Mo1 Mo2 S1 33.21(5) . . . . ?
C4 Mo1 Mo2 S2 95.4(2) . . . . ?
C3 Mo1 Mo2 S2 65.65(14) . . . . ?
C5 Mo1 Mo2 S2 133.79(14) . . . . ?
S1 Mo1 Mo2 S2 -160.06(5) . . . . ?
C2 Mo1 Mo2 S2 84.83(12) . . . . ?
C1 Mo1 Mo2 S2 119.23(12) . . . . ?
S4 Mo1 Mo2 S2 -31.88(5) . . . . ?
S3 Mo1 Mo2 S2 -126.85(5) . . . . ?
C4 Mo1 Mo2 C7 -173.8(3) . . . . ?
C3 Mo1 Mo2 C7 156.5(2) . . . . ?
C5 Mo1 Mo2 C7 -135.4(2) . . . . ?
S2 Mo1 Mo2 C7 90.84(18) . . . . ?
S1 Mo1 Mo2 C7 -69.22(18) . . . . ?
C2 Mo1 Mo2 C7 175.7(2) . . . . ?
C1 Mo1 Mo2 C7 -149.9(2) . . . . ?
S4 Mo1 Mo2 C7 58.96(18) . . . . ?
S3 Mo1 Mo2 C7 -36.01(18) . . . . ?
C4 Mo1 Mo2 C9 -159.9(5) . . . . ?
C3 Mo1 Mo2 C9 170.3(4) . . . . ?
C5 Mo1 Mo2 C9 -121.5(4) . . . . ?
S2 Mo1 Mo2 C9 104.7(4) . . . . ?
S1 Mo1 Mo2 C9 -55.4(4) . . . . ?
C2 Mo1 Mo2 C9 -170.5(4) . . . . ?
C1 Mo1 Mo2 C9 -136.1(4) . . . . ?
S4 Mo1 Mo2 C9 72.8(4) . . . . ?
S3 Mo1 Mo2 C9 -22.2(4) . . . . ?
C4 Mo1 Mo2 C6 151.1(3) . . . . ?
C3 Mo1 Mo2 C6 121.4(2) . . . . ?
C5 Mo1 Mo2 C6 -170.5(2) . . . . ?
S2 Mo1 Mo2 C6 55.70(15) . . . . ?
S1 Mo1 Mo2 C6 -104.35(15) . . . . ?
C2 Mo1 Mo2 C6 140.53(19) . . . . ?
C1 Mo1 Mo2 C6 174.94(19) . . . . ?
S4 Mo1 Mo2 C6 23.83(15) . . . . ?
S3 Mo1 Mo2 C6 -71.15(15) . . . . ?
C4 Mo1 Mo2 C10 132.7(3) . . . . ?
C3 Mo1 Mo2 C10 102.9(2) . . . . ?
C5 Mo1 Mo2 C10 171.1(2) . . . . ?
S2 Mo1 Mo2 C10 37.3(2) . . . . ?
S1 Mo1 Mo2 C10 -122.8(2) . . . . ?
C2 Mo1 Mo2 C10 122.1(2) . . . . ?
C1 Mo1 Mo2 C10 156.5(2) . . . . ?
S4 Mo1 Mo2 C10 5.4(2) . . . . ?
S3 Mo1 Mo2 C10 -89.6(2) . . . . ?
C4 Mo1 Mo2 S5 -45.0(2) . . . . ?
C3 Mo1 Mo2 S5 -74.70(13) . . . . ?
C5 Mo1 Mo2 S5 -6.57(14) . . . . ?
S2 Mo1 Mo2 S5 -140.36(5) . . . . ?
S1 Mo1 Mo2 S5 59.58(5) . . . . ?
C2 Mo1 Mo2 S5 -55.53(12) . . . . ?
C1 Mo1 Mo2 S5 -21.12(12) . . . . ?
S4 Mo1 Mo2 S5 -172.23(4) . . . . ?
S3 Mo1 Mo2 S5 92.79(5) . . . . ?
C4 Mo1 Mo2 S6 36.8(2) . . . . ?
C3 Mo1 Mo2 S6 7.07(13) . . . . ?
C5 Mo1 Mo2 S6 75.20(14) . . . . ?
S2 Mo1 Mo2 S6 -58.59(5) . . . . ?
S1 Mo1 Mo2 S6 141.35(5) . . . . ?
C2 Mo1 Mo2 S6 26.24(12) . . . . ?
C1 Mo1 Mo2 S6 60.65(12) . . . . ?
S4 Mo1 Mo2 S6 -90.47(5) . . . . ?
S3 Mo1 Mo2 S6 174.56(4) . . . . ?
C8 Mo2 S1 Mo1 149.79(17) . . . . ?
S2 Mo2 S1 Mo1 15.11(4) . . . . ?
C7 Mo2 S1 Mo1 114.38(18) . . . . ?
C9 Mo2 S1 Mo1 162.68(14) . . . . ?
C6 Mo2 S1 Mo1 98.24(14) . . . . ?
C10 Mo2 S1 Mo1 126.7(2) . . . . ?
S5 Mo2 S1 Mo1 -121.83(4) . . . . ?
S6 Mo2 S1 Mo1 -66.53(7) . . . . ?
C4 Mo1 S1 Mo2 133.01(17) . . . . ?
C3 Mo1 S1 Mo2 83.0(2) . . . . ?
C5 Mo1 S1 Mo2 128.56(12) . . . . ?
S2 Mo1 S1 Mo2 -14.95(4) . . . . ?
C2 Mo1 S1 Mo2 70.74(12) . . . . ?
C1 Mo1 S1 Mo2 96.20(12) . . . . ?
S4 Mo1 S1 Mo2 -92.25(6) . . . . ?
S3 Mo1 S1 Mo2 -150.68(4) . . . . ?
C8 Mo2 S2 Mo1 -106.4(2) . . . . ?
S1 Mo2 S2 Mo1 -15.13(4) . . . . ?
C7 Mo2 S2 Mo1 -100.40(13) . . . . ?
C9 Mo2 S2 Mo1 -155.30(19) . . . . ?
C6 Mo2 S2 Mo1 -128.96(15) . . . . ?
C10 Mo2 S2 Mo1 -157.97(13) . . . . ?
S5 Mo2 S2 Mo1 65.18(6) . . . . ?
S6 Mo2 S2 Mo1 124.00(4) . . . . ?
C4 Mo1 S2 Mo2 -135.32(15) . . . . ?
C3 Mo1 S2 Mo2 -125.21(13) . . . . ?
C5 Mo1 S2 Mo2 -90.6(2) . . . . ?
S1 Mo1 S2 Mo2 14.95(4) . . . . ?
C2 Mo1 S2 Mo2 -91.29(13) . . . . ?
C1 Mo1 S2 Mo2 -69.83(13) . . . . ?
S4 Mo1 S2 Mo2 152.08(4) . . . . ?
S3 Mo1 S2 Mo2 92.12(6) . . . . ?
C4 Mo1 S3 C12 -62.9(2) . . . . ?
C3 Mo1 S3 C12 -53.5(2) . . . . ?
C5 Mo1 S3 C12 -98.1(2) . . . . ?
S2 Mo1 S3 C12 80.18(19) . . . . ?
S1 Mo1 S3 C12 164.93(19) . . . . ?
C2 Mo1 S3 C12 -94.6(3) . . . . ?
C1 Mo1 S3 C12 -117.8(2) . . . . ?
S4 Mo1 S3 C12 21.03(18) . . . . ?
Mo2 Mo1 S3 C12 139.90(18) . . . . ?
C4 Mo1 S4 C11 68.4(2) . . . . ?
C3 Mo1 S4 C11 104.5(2) . . . . ?
C5 Mo1 S4 C11 54.6(2) . . . . ?
S2 Mo1 S4 C11 -163.16(19) . . . . ?
S1 Mo1 S4 C11 -78.62(19) . . . . ?
C2 Mo1 S4 C11 119.3(2) . . . . ?
C1 Mo1 S4 C11 88.5(3) . . . . ?
S3 Mo1 S4 C11 -21.05(18) . . . . ?
Mo2 Mo1 S4 C11 -139.09(18) . . . . ?
C8 Mo2 S5 C13 -106.3(2) . . . . ?
S1 Mo2 S5 C13 167.20(18) . . . . ?
S2 Mo2 S5 C13 79.66(18) . . . . ?
C7 Mo2 S5 C13 -117.1(2) . . . . ?
C9 Mo2 S5 C13 -71.6(2) . . . . ?
C6 Mo2 S5 C13 -78.3(3) . . . . ?
C10 Mo2 S5 C13 -53.2(2) . . . . ?
S6 Mo2 S5 C13 20.34(17) . . . . ?
Mo1 Mo2 S5 C13 125.22(17) . . . . ?
C8 Mo2 S6 C14 58.1(3) . . . . ?
S1 Mo2 S6 C14 -75.71(19) . . . . ?
S2 Mo2 S6 C14 -163.83(18) . . . . ?
C7 Mo2 S6 C14 103.0(3) . . . . ?
C9 Mo2 S6 C14 62.7(2) . . . . ?
C6 Mo2 S6 C14 118.6(2) . . . . ?
C10 Mo2 S6 C14 95.7(2) . . . . ?
S5 Mo2 S6 C14 -20.24(18) . . . . ?
Mo1 Mo2 S6 C14 -122.59(18) . . . . ?
C18 Mo3 S7 Mo3 90.36(19) . . . 3_766 ?
C17 Mo3 S7 Mo3 139.40(18) . . . 3_766 ?
S7 Mo3 S7 Mo3 0.0 3_766 . . 3_766 ?
C16 Mo3 S7 Mo3 142.89(12) . . . 3_766 ?
C19 Mo3 S7 Mo3 84.69(13) . . . 3_766 ?
S8 Mo3 S7 Mo3 -80.10(6) . . . 3_766 ?
C15 Mo3 S7 Mo3 113.45(13) . . . 3_766 ?
S9 Mo3 S7 Mo3 -137.47(5) . . . 3_766 ?
C18 Mo3 S8 C21 113.0(2) . . . . ?
C17 Mo3 S8 C21 78.3(2) . . . . ?
S7 Mo3 S8 C21 -73.83(19) . . . . ?
S7 Mo3 S8 C21 -162.89(19) 3_766 . . . ?
C16 Mo3 S8 C21 58.9(2) . . . . ?
C19 Mo3 S8 C21 124.1(2) . . . . ?
C15 Mo3 S8 C21 84.6(3) . . . . ?
S9 Mo3 S8 C21 -17.07(18) . . . . ?
Mo3 Mo3 S8 C21 -128.05(18) 3_766 . . . ?
C18 Mo3 S9 C20 -62.3(2) . . . . ?
C17 Mo3 S9 C20 -65.6(2) . . . . ?
S7 Mo3 S9 C20 160.98(18) . . . . ?
S7 Mo3 S9 C20 72.13(19) 3_766 . . . ?
C16 Mo3 S9 C20 -98.6(2) . . . . ?
C19 Mo3 S9 C20 -110.0(3) . . . . ?
S8 Mo3 S9 C20 17.16(18) . . . . ?
C15 Mo3 S9 C20 -123.1(2) . . . . ?
Mo3 Mo3 S9 C20 126.83(18) 3_766 . . . ?
C4 Mo1 C1 C5 -38.2(3) . . . . ?
C3 Mo1 C1 C5 -80.8(3) . . . . ?
S2 Mo1 C1 C5 -157.3(2) . . . . ?
S1 Mo1 C1 C5 109.3(3) . . . . ?
C2 Mo1 C1 C5 -117.3(4) . . . . ?
S4 Mo1 C1 C5 -61.9(3) . . . . ?
S3 Mo1 C1 C5 36.1(3) . . . . ?
Mo2 Mo1 C1 C5 157.7(3) . . . . ?
C4 Mo1 C1 C2 79.2(3) . . . . ?
C3 Mo1 C1 C2 36.5(3) . . . . ?
C5 Mo1 C1 C2 117.3(4) . . . . ?
S2 Mo1 C1 C2 -40.0(3) . . . . ?
S1 Mo1 C1 C2 -133.4(3) . . . . ?
S4 Mo1 C1 C2 55.4(4) . . . . ?
S3 Mo1 C1 C2 153.4(3) . . . . ?
Mo2 Mo1 C1 C2 -84.9(3) . . . . ?
C5 C1 C2 C3 -0.9(5) . . . . ?
Mo1 C1 C2 C3 -62.9(3) . . . . ?
C5 C1 C2 Mo1 62.1(3) . . . . ?
C4 Mo1 C2 C3 38.5(3) . . . . ?
C5 Mo1 C2 C3 80.7(3) . . . . ?
S2 Mo1 C2 C3 -99.7(3) . . . . ?
S1 Mo1 C2 C3 166.0(3) . . . . ?
C1 Mo1 C2 C3 117.1(4) . . . . ?
S4 Mo1 C2 C3 -26.6(3) . . . . ?
S3 Mo1 C2 C3 76.6(3) . . . . ?
Mo2 Mo1 C2 C3 -148.7(3) . . . . ?
C4 Mo1 C2 C1 -78.7(3) . . . . ?
C3 Mo1 C2 C1 -117.1(4) . . . . ?
C5 Mo1 C2 C1 -36.4(3) . . . . ?
S2 Mo1 C2 C1 143.1(3) . . . . ?
S1 Mo1 C2 C1 48.9(3) . . . . ?
S4 Mo1 C2 C1 -143.8(3) . . . . ?
S3 Mo1 C2 C1 -40.6(4) . . . . ?
Mo2 Mo1 C2 C1 94.2(3) . . . . ?
C1 C2 C3 C4 1.2(5) . . . . ?
Mo1 C2 C3 C4 -63.4(3) . . . . ?
C1 C2 C3 Mo1 64.7(3) . . . . ?
C4 Mo1 C3 C2 -115.4(4) . . . . ?
C5 Mo1 C3 C2 -77.2(3) . . . . ?
S2 Mo1 C3 C2 78.7(3) . . . . ?
S1 Mo1 C3 C2 -21.0(4) . . . . ?
C1 Mo1 C3 C2 -36.6(3) . . . . ?
S4 Mo1 C3 C2 155.7(3) . . . . ?
S3 Mo1 C3 C2 -131.6(3) . . . . ?
Mo2 Mo1 C3 C2 35.4(3) . . . . ?
C5 Mo1 C3 C4 38.2(3) . . . . ?
S2 Mo1 C3 C4 -165.9(3) . . . . ?
S1 Mo1 C3 C4 94.4(3) . . . . ?
C2 Mo1 C3 C4 115.4(4) . . . . ?
C1 Mo1 C3 C4 78.8(3) . . . . ?
S4 Mo1 C3 C4 -88.9(3) . . . . ?
S3 Mo1 C3 C4 -16.2(3) . . . . ?
Mo2 Mo1 C3 C4 150.8(2) . . . . ?
C2 C3 C4 C5 -1.2(5) . . . . ?
Mo1 C3 C4 C5 -67.0(3) . . . . ?
C2 C3 C4 Mo1 65.9(3) . . . . ?
C3 Mo1 C4 C5 114.6(4) . . . . ?
S2 Mo1 C4 C5 132.0(2) . . . . ?
S1 Mo1 C4 C5 -7.6(4) . . . . ?
C2 Mo1 C4 C5 77.7(3) . . . . ?
C1 Mo1 C4 C5 36.8(3) . . . . ?
S4 Mo1 C4 C5 -158.6(3) . . . . ?
S3 Mo1 C4 C5 -78.9(3) . . . . ?
Mo2 Mo1 C4 C5 65.2(4) . . . . ?
C5 Mo1 C4 C3 -114.6(4) . . . . ?
S2 Mo1 C4 C3 17.4(3) . . . . ?
S1 Mo1 C4 C3 -122.2(3) . . . . ?
C2 Mo1 C4 C3 -36.9(3) . . . . ?
C1 Mo1 C4 C3 -77.8(3) . . . . ?
S4 Mo1 C4 C3 86.8(3) . . . . ?
S3 Mo1 C4 C3 166.5(3) . . . . ?
Mo2 Mo1 C4 C3 -49.4(4) . . . . ?
C2 C1 C5 C4 0.1(5) . . . . ?
Mo1 C1 C5 C4 62.5(3) . . . . ?
C2 C1 C5 Mo1 -62.4(3) . . . . ?
C3 C4 C5 C1 0.6(5) . . . . ?
Mo1 C4 C5 C1 -65.6(3) . . . . ?
C3 C4 C5 Mo1 66.3(3) . . . . ?
C4 Mo1 C5 C1 115.7(4) . . . . ?
C3 Mo1 C5 C1 77.2(3) . . . . ?
S2 Mo1 C5 C1 35.7(4) . . . . ?
S1 Mo1 C5 C1 -70.1(3) . . . . ?
C2 Mo1 C5 C1 36.5(3) . . . . ?
S4 Mo1 C5 C1 139.7(2) . . . . ?
S3 Mo1 C5 C1 -146.2(3) . . . . ?
Mo2 Mo1 C5 C1 -26.4(3) . . . . ?
C3 Mo1 C5 C4 -38.5(3) . . . . ?
S2 Mo1 C5 C4 -80.0(3) . . . . ?
S1 Mo1 C5 C4 174.2(3) . . . . ?
C2 Mo1 C5 C4 -79.2(3) . . . . ?
C1 Mo1 C5 C4 -115.7(4) . . . . ?
S4 Mo1 C5 C4 24.0(3) . . . . ?
S3 Mo1 C5 C4 98.1(3) . . . . ?
Mo2 Mo1 C5 C4 -142.1(3) . . . . ?
C8 Mo2 C6 C10 78.7(4) . . . . ?
S1 Mo2 C6 C10 146.4(3) . . . . ?
S2 Mo2 C6 C10 -120.1(3) . . . . ?
C7 Mo2 C6 C10 116.9(5) . . . . ?
C9 Mo2 C6 C10 37.0(3) . . . . ?
S5 Mo2 C6 C10 44.9(4) . . . . ?
S6 Mo2 C6 C10 -43.7(3) . . . . ?
Mo1 Mo2 C6 C10 -159.6(3) . . . . ?
C8 Mo2 C6 C7 -38.2(4) . . . . ?
S1 Mo2 C6 C7 29.5(4) . . . . ?
S2 Mo2 C6 C7 123.0(3) . . . . ?
C9 Mo2 C6 C7 -79.9(4) . . . . ?
C10 Mo2 C6 C7 -116.9(5) . . . . ?
S5 Mo2 C6 C7 -72.0(4) . . . . ?
S6 Mo2 C6 C7 -160.7(3) . . . . ?
Mo1 Mo2 C6 C7 83.5(3) . . . . ?
C10 C6 C7 C8 -0.2(6) . . . . ?
Mo2 C6 C7 C8 64.4(3) . . . . ?
C10 C6 C7 Mo2 -64.6(4) . . . . ?
C8 Mo2 C7 C6 115.4(5) . . . . ?
S1 Mo2 C7 C6 -153.2(3) . . . . ?
S2 Mo2 C7 C6 -57.3(3) . . . . ?
C9 Mo2 C7 C6 77.5(3) . . . . ?
C10 Mo2 C7 C6 36.3(3) . . . . ?
S5 Mo2 C7 C6 134.2(3) . . . . ?
S6 Mo2 C7 C6 27.6(5) . . . . ?
Mo1 Mo2 C7 C6 -107.6(3) . . . . ?
S1 Mo2 C7 C8 91.4(3) . . . . ?
S2 Mo2 C7 C8 -172.6(3) . . . . ?
C9 Mo2 C7 C8 -37.9(3) . . . . ?
C6 Mo2 C7 C8 -115.4(5) . . . . ?
C10 Mo2 C7 C8 -79.1(3) . . . . ?
S5 Mo2 C7 C8 18.8(4) . . . . ?
S6 Mo2 C7 C8 -87.7(4) . . . . ?
Mo1 Mo2 C7 C8 137.0(3) . . . . ?
C6 C7 C8 C9 -0.2(5) . . . . ?
Mo2 C7 C8 C9 65.6(3) . . . . ?
C6 C7 C8 Mo2 -65.9(3) . . . . ?
S1 Mo2 C8 C9 160.0(3) . . . . ?
S2 Mo2 C8 C9 -104.3(3) . . . . ?
C7 Mo2 C8 C9 -114.6(4) . . . . ?
C6 Mo2 C8 C9 -77.6(3) . . . . ?
C10 Mo2 C8 C9 -37.4(3) . . . . ?
S5 Mo2 C8 C9 81.4(3) . . . . ?
S6 Mo2 C8 C9 8.0(4) . . . . ?
Mo1 Mo2 C8 C9 -171.2(2) . . . . ?
S1 Mo2 C8 C7 -85.5(3) . . . . ?
S2 Mo2 C8 C7 10.3(4) . . . . ?
C9 Mo2 C8 C7 114.6(4) . . . . ?
C6 Mo2 C8 C7 36.9(3) . . . . ?
C10 Mo2 C8 C7 77.1(3) . . . . ?
S5 Mo2 C8 C7 -164.0(3) . . . . ?
S6 Mo2 C8 C7 122.6(3) . . . . ?
Mo1 Mo2 C8 C7 -56.6(3) . . . . ?
C7 C8 C9 C10 0.6(5) . . . . ?
Mo2 C8 C9 C10 65.9(3) . . . . ?
C7 C8 C9 Mo2 -65.4(3) . . . . ?
S1 Mo2 C9 C8 -22.9(4) . . . . ?
S2 Mo2 C9 C8 110.6(3) . . . . ?
C7 Mo2 C9 C8 38.4(3) . . . . ?
C6 Mo2 C9 C8 79.2(4) . . . . ?
C10 Mo2 C9 C8 115.3(5) . . . . ?
S5 Mo2 C9 C8 -95.7(3) . . . . ?
S6 Mo2 C9 C8 -173.4(3) . . . . ?
Mo1 Mo2 C9 C8 22.5(6) . . . . ?
C8 Mo2 C9 C10 -115.3(5) . . . . ?
S1 Mo2 C9 C10 -138.2(3) . . . . ?
S2 Mo2 C9 C10 -4.7(4) . . . . ?
C7 Mo2 C9 C10 -76.9(3) . . . . ?
C6 Mo2 C9 C10 -36.1(3) . . . . ?
S5 Mo2 C9 C10 149.0(3) . . . . ?
S6 Mo2 C9 C10 71.3(3) . . . . ?
Mo1 Mo2 C9 C10 -92.8(5) . . . . ?
C7 C6 C10 C9 0.5(6) . . . . ?
Mo2 C6 C10 C9 -63.0(3) . . . . ?
C7 C6 C10 Mo2 63.5(3) . . . . ?
C8 C9 C10 C6 -0.7(6) . . . . ?
Mo2 C9 C10 C6 63.9(4) . . . . ?
C8 C9 C10 Mo2 -64.6(3) . . . . ?
C8 Mo2 C10 C6 -79.1(4) . . . . ?
S1 Mo2 C10 C6 -51.5(4) . . . . ?
S2 Mo2 C10 C6 59.7(3) . . . . ?
C7 Mo2 C10 C6 -36.7(3) . . . . ?
C9 Mo2 C10 C6 -116.9(5) . . . . ?
S5 Mo2 C10 C6 -150.5(3) . . . . ?
S6 Mo2 C10 C6 137.2(3) . . . . ?
Mo1 Mo2 C10 C6 32.0(4) . . . . ?
C8 Mo2 C10 C9 37.8(3) . . . . ?
S1 Mo2 C10 C9 65.4(4) . . . . ?
S2 Mo2 C10 C9 176.5(3) . . . . ?
C7 Mo2 C10 C9 80.1(4) . . . . ?
C6 Mo2 C10 C9 116.9(5) . . . . ?
S5 Mo2 C10 C9 -33.6(3) . . . . ?
S6 Mo2 C10 C9 -105.9(3) . . . . ?
Mo1 Mo2 C10 C9 148.8(3) . . . . ?
Mo1 S4 C11 C12 18.7(5) . . . . ?
S4 C11 C12 S3 0.0(6) . . . . ?
Mo1 S3 C12 C11 -18.5(5) . . . . ?
Mo2 S5 C13 C14 -18.3(4) . . . . ?
S5 C13 C14 S6 0.1(6) . . . . ?
Mo2 S6 C14 C13 17.9(5) . . . . ?
C18 Mo3 C15 C19 38.2(3) . . . . ?
C17 Mo3 C15 C19 80.0(3) . . . . ?
S7 Mo3 C15 C19 -122.3(3) . . . . ?
S7 Mo3 C15 C19 -26.6(3) 3_766 . . . ?
C16 Mo3 C15 C19 117.6(4) . . . . ?
S8 Mo3 C15 C19 72.6(4) . . . . ?
S9 Mo3 C15 C19 164.5(3) . . . . ?
Mo3 Mo3 C15 C19 -76.9(3) 3_766 . . . ?
C18 Mo3 C15 C16 -79.4(3) . . . . ?
C17 Mo3 C15 C16 -37.6(3) . . . . ?
S7 Mo3 C15 C16 120.1(3) . . . . ?
S7 Mo3 C15 C16 -144.2(3) 3_766 . . . ?
C19 Mo3 C15 C16 -117.6(4) . . . . ?
S8 Mo3 C15 C16 -45.0(4) . . . . ?
S9 Mo3 C15 C16 46.9(3) . . . . ?
Mo3 Mo3 C15 C16 165.5(3) 3_766 . . . ?
C19 C15 C16 C17 0.4(5) . . . . ?
Mo3 C15 C16 C17 63.4(3) . . . . ?
C19 C15 C16 Mo3 -63.0(3) . . . . ?
C18 Mo3 C16 C15 78.1(3) . . . . ?
C17 Mo3 C16 C15 116.0(4) . . . . ?
S7 Mo3 C16 C15 -59.5(3) . . . . ?
S7 Mo3 C16 C15 54.6(4) 3_766 . . . ?
C19 Mo3 C16 C15 36.2(3) . . . . ?
S8 Mo3 C16 C15 151.1(3) . . . . ?
S9 Mo3 C16 C15 -134.9(3) . . . . ?
Mo3 Mo3 C16 C15 -19.9(3) 3_766 . . . ?
C18 Mo3 C16 C17 -37.9(3) . . . . ?
S7 Mo3 C16 C17 -175.5(3) . . . . ?
S7 Mo3 C16 C17 -61.4(4) 3_766 . . . ?
C19 Mo3 C16 C17 -79.8(3) . . . . ?
S8 Mo3 C16 C17 35.1(3) . . . . ?
C15 Mo3 C16 C17 -116.0(4) . . . . ?
S9 Mo3 C16 C17 109.1(3) . . . . ?
Mo3 Mo3 C16 C17 -135.9(3) 3_766 . . . ?
C15 C16 C17 C18 -0.1(5) . . . . ?
Mo3 C16 C17 C18 65.1(3) . . . . ?
C15 C16 C17 Mo3 -65.1(3) . . . . ?
S7 Mo3 C17 C18 -108.8(3) . . . . ?
S7 Mo3 C17 C18 25.4(3) 3_766 . . . ?
C16 Mo3 C17 C18 -114.9(4) . . . . ?
C19 Mo3 C17 C18 -37.5(3) . . . . ?
S8 Mo3 C17 C18 97.3(3) . . . . ?
C15 Mo3 C17 C18 -78.1(3) . . . . ?
S9 Mo3 C17 C18 175.4(3) . . . . ?
Mo3 Mo3 C17 C18 -27.8(4) 3_766 . . . ?
C18 Mo3 C17 C16 114.9(4) . . . . ?
S7 Mo3 C17 C16 6.0(4) . . . . ?
S7 Mo3 C17 C16 140.3(3) 3_766 . . . ?
C19 Mo3 C17 C16 77.3(3) . . . . ?
S8 Mo3 C17 C16 -147.9(3) . . . . ?
C15 Mo3 C17 C16 36.8(3) . . . . ?
S9 Mo3 C17 C16 -69.7(3) . . . . ?
Mo3 Mo3 C17 C16 87.1(4) 3_766 . . . ?
C16 C17 C18 C19 -0.3(5) . . . . ?
Mo3 C17 C18 C19 65.7(3) . . . . ?
C16 C17 C18 Mo3 -66.0(3) . . . . ?
S7 Mo3 C18 C17 106.1(3) . . . . ?
S7 Mo3 C18 C17 -157.2(3) 3_766 . . . ?
C16 Mo3 C18 C17 38.0(3) . . . . ?
C19 Mo3 C18 C17 115.8(4) . . . . ?
S8 Mo3 C18 C17 -80.5(3) . . . . ?
C15 Mo3 C18 C17 78.7(3) . . . . ?
S9 Mo3 C18 C17 -5.9(3) . . . . ?
Mo3 Mo3 C18 C17 164.8(2) 3_766 . . . ?
C17 Mo3 C18 C19 -115.8(4) . . . . ?
S7 Mo3 C18 C19 -9.8(4) . . . . ?
S7 Mo3 C18 C19 87.0(3) 3_766 . . . ?
C16 Mo3 C18 C19 -77.9(3) . . . . ?
S8 Mo3 C18 C19 163.7(3) . . . . ?
C15 Mo3 C18 C19 -37.1(3) . . . . ?
S9 Mo3 C18 C19 -121.7(3) . . . . ?
Mo3 Mo3 C18 C19 48.9(3) 3_766 . . . ?
C16 C15 C19 C18 -0.6(5) . . . . ?
Mo3 C15 C19 C18 -63.5(3) . . . . ?
C16 C15 C19 Mo3 62.9(3) . . . . ?
C17 C18 C19 C15 0.6(5) . . . . ?
Mo3 C18 C19 C15 65.4(3) . . . . ?
C17 C18 C19 Mo3 -64.9(3) . . . . ?
C18 Mo3 C19 C15 -115.2(4) . . . . ?
C17 Mo3 C19 C15 -77.9(3) . . . . ?
S7 Mo3 C19 C15 57.7(3) . . . . ?
S7 Mo3 C19 C15 155.7(3) 3_766 . . . ?
C16 Mo3 C19 C15 -36.3(3) . . . . ?
S8 Mo3 C19 C15 -134.7(3) . . . . ?
S9 Mo3 C19 C15 -22.9(4) . . . . ?
Mo3 Mo3 C19 C15 107.0(3) 3_766 . . . ?
C17 Mo3 C19 C18 37.4(3) . . . . ?
S7 Mo3 C19 C18 172.9(3) . . . . ?
S7 Mo3 C19 C18 -89.0(3) 3_766 . . . ?
C16 Mo3 C19 C18 79.0(3) . . . . ?
S8 Mo3 C19 C18 -19.5(3) . . . . ?
C15 Mo3 C19 C18 115.2(4) . . . . ?
S9 Mo3 C19 C18 92.4(3) . . . . ?
Mo3 Mo3 C19 C18 -137.7(3) 3_766 . . . ?
Mo3 S9 C20 C21 -15.2(5) . . . . ?
S9 C20 C21 S8 0.2(6) . . . . ?
Mo3 S8 C21 C20 15.2(5) . . . . ?
